data_1540993
loop_
_publ_author_name
'Sodeck, H.'
'Mikler, H.'
'Komarek, K.L.'

_publ_section_title
;
 Transition metal-chalcogen systems, VI: The zirconium-tellurium phase
 diagram
;
_journal_name_full
;
Monatshefte fuer Chemie und verwandte Teile anderer Wissenschaften (109,1978-)
;
_journal_page_first 1
_journal_page_last 8
_journal_volume 110
_journal_year 1979
_chemical_formula_sum 'Te Zr'
_chemical_name_systematic 'Zr Te'
_space_group_IT_number 187
_symmetry_space_group_name_Hall 'P -6 2'
_symmetry_space_group_name_H-M 'P -6 m 2'
_cell_angle_alpha 90
_cell_angle_beta 90
_cell_angle_gamma 120
_cell_formula_units_Z 1
_cell_length_a 3.76
_cell_length_b 3.76
_cell_length_c 3.86
_cell_volume 47.260
_citation_journal_id_ASTM MOCMB7
_cod_data_source_file Sodeck_MOCMB7_1979_154.cif
_cod_data_source_block Te1Zr1
_cod_original_cell_volume 47.25999
_cod_original_formula_sum 'Te1 Zr1'
_cod_database_code 1540993

loop_
_symmetry_equiv_pos_as_xyz
x,y,z
-x+y,-x,-z
-y,x-y,z
x,y,-z
-x+y,-x,z
-y,x-y,-z
-y,-x,-z
-x+y,y,z
x,x-y,-z
-y,-x,z
-x+y,y,-z
x,x-y,z

loop_
_atom_site_label
_atom_site_type_symbol
_atom_site_fract_x
_atom_site_fract_y
_atom_site_fract_z
_atom_site_occupancy
_atom_site_U_iso_or_equiv
Te1 Te 0 0 0 1 0.0
Zr1 Zr 0.3333 0.6667 0.5 1 0.0
